data_4128651
loop_
_publ_author_name
'Frentzel-Beyme, Louis'
'Klo\&s, Marvin'
'Kolodzeiski, Pascal'
'Pallach, Roman'
'Henke, Sebastian'

_publ_section_title
;
 Meltable Mixed-Linker Zeolitic Imidazolate Frameworks and Their
 Microporous Glasses: From Melting Point Engineering to Selective
 Hydrocarbon Sorption.
;
_journal_issue 31
_journal_name_full 'Journal of the American Chemical Society'
_journal_page_first 12362
_journal_page_last 12371
_journal_paper_doi 10.1021/jacs.9b05558
_journal_volume 141
_journal_year 2019
_chemical_formula_moiety '0.06(C111.36 H103.36 N64 Zn16)'
_chemical_formula_sum 'C6.96 H6.46 N4 Zn'
_chemical_formula_weight 211.51
_space_group_crystal_system orthorhombic
_space_group_IT_number 61
_space_group_name_Hall '-P 2ac 2ab'
_space_group_name_H-M_alt 'P b c a'
_atom_sites_solution_hydrogens geom
_audit_creation_date 2018-06-15
_audit_creation_method
;
Olex2 1.2
(compiled 2018.05.29 svn.r3510 for OlexSys, GUI svn.r5506)
;
_cell_angle_alpha 90
_cell_angle_beta 90
_cell_angle_gamma 90
_cell_formula_units_Z 16
_cell_length_a 15.4724(7)
_cell_length_b 15.5973(11)
_cell_length_c 18.1477(8)
_cell_measurement_reflns_used 4279
_cell_measurement_temperature 100(1)
_cell_measurement_theta_max 27.6100
_cell_measurement_theta_min 2.8200
_cell_volume 4379.5(4)
_computing_cell_refinement 'CrysAlisPro 1.171.38.43 (Rigaku OD, 2015)'
_computing_data_collection 'CrysAlisPro 1.171.38.43 (Rigaku OD, 2015)'
_computing_data_reduction 'CrysAlisPro 1.171.38.43 (Rigaku OD, 2015)'
_computing_molecular_graphics 'Olex2 (Dolomanov et al., 2009)'
_computing_publication_material 'Olex2 (Dolomanov et al., 2009)'
_computing_structure_refinement 'ShelXL (Sheldrick, 2015)'
_diffrn_ambient_environment N~2~
_diffrn_ambient_temperature 100(1)
_diffrn_detector 'CCD plate'
_diffrn_detector_area_resol_mean 16.0560
_diffrn_detector_type Sapphire3
_diffrn_measured_fraction_theta_full 1.000
_diffrn_measured_fraction_theta_max 0.953
_diffrn_measurement_details
;
List of Runs (angles in degrees, time in seconds):

  # Type    Start    End  Width  t~exp~   \w     \q     \k     \f   Frames
--------------------------------------------------------------------------
  1  \w     35.00  94.00   0.50  110.00    --   18.92 179.00 -90.00  118
  2  \w     34.00  72.00   0.50  110.00    --   18.92 179.00   0.00   76
  3  \w    -41.00  17.00   0.50  110.00    --  -20.33  57.00  60.00  116
;
_diffrn_measurement_device 'four-circle diffractometer'
_diffrn_measurement_device_type 'Xcalibur, Sapphire3'
_diffrn_measurement_method '\w scans'
_diffrn_orient_matrix_type 'CrysAlisPro convention (1999,Acta A55,543-557)'
_diffrn_orient_matrix_UB_11 -0.0205743000
_diffrn_orient_matrix_UB_12 0.0366953000
_diffrn_orient_matrix_UB_13 0.0150671000
_diffrn_orient_matrix_UB_21 0.0272010000
_diffrn_orient_matrix_UB_22 -0.0024053000
_diffrn_orient_matrix_UB_23 0.0313584000
_diffrn_orient_matrix_UB_31 0.0305699000
_diffrn_orient_matrix_UB_32 0.0268477000
_diffrn_orient_matrix_UB_33 -0.0177855000
_diffrn_radiation_monochromator graphite
_diffrn_radiation_probe x-ray
_diffrn_radiation_type MoK\a
_diffrn_radiation_wavelength 0.71073
_diffrn_reflns_av_R_equivalents 0.0280
_diffrn_reflns_av_unetI/netI 0.0344
_diffrn_reflns_Laue_measured_fraction_full 1.000
_diffrn_reflns_Laue_measured_fraction_max 0.953
_diffrn_reflns_limit_h_max 20
_diffrn_reflns_limit_h_min -13
_diffrn_reflns_limit_k_max 20
_diffrn_reflns_limit_k_min -15
_diffrn_reflns_limit_l_max 21
_diffrn_reflns_limit_l_min -24
_diffrn_reflns_number 13517
_diffrn_reflns_point_group_measured_fraction_full 1.000
_diffrn_reflns_point_group_measured_fraction_max 0.953
_diffrn_reflns_theta_full 25.242
_diffrn_reflns_theta_max 28.498
_diffrn_reflns_theta_min 2.167
_diffrn_source 'fine-focus sealed X-ray tube'
_diffrn_source_type 'Enhance (Mo) X-ray Source'
_exptl_absorpt_coefficient_mu 2.200
_exptl_absorpt_correction_T_max 0.774
_exptl_absorpt_correction_T_min 0.714
_exptl_absorpt_correction_type analytical
_exptl_absorpt_process_details
;
CrysAlisPro 1.171.38.43 (Rigaku Oxford Diffraction, 2015)
Analytical numeric absorption correction using a multifaceted crystal
			model based on expressions derived by R.C. Clark & J.S. Reid.
(Clark, R. C. & Reid, J. S. (1995). Acta Cryst. A51, 887-897)
Empirical absorption correction using spherical harmonics,
 implemented in SCALE3 ABSPACK scaling algorithm.
;
_exptl_crystal_colour colourless
_exptl_crystal_colour_primary colourless
_exptl_crystal_density_diffrn 1.283
_exptl_crystal_description prism
_exptl_crystal_F_000 1700
_exptl_crystal_size_max 0.197
_exptl_crystal_size_mid 0.156
_exptl_crystal_size_min 0.155
_refine_diff_density_max 1.039
_refine_diff_density_min -0.370
_refine_diff_density_rms 0.083
_refine_ls_extinction_method none
_refine_ls_goodness_of_fit_ref 1.070
_refine_ls_hydrogen_treatment constr
_refine_ls_matrix_type full
_refine_ls_number_parameters 253
_refine_ls_number_reflns 5288
_refine_ls_number_restraints 39
_refine_ls_restrained_S_all 1.071
_refine_ls_R_factor_all 0.0671
_refine_ls_R_factor_gt 0.0519
_refine_ls_shift/su_max 0.001
_refine_ls_shift/su_mean 0.000
_refine_ls_structure_factor_coef Fsqd
_refine_ls_weighting_details 'w=1/[\s^2^(Fo^2^)+(0.0526P)^2^+8.2581P] where P=(Fo^2^+2Fc^2^)/3'
_refine_ls_weighting_scheme calc
_refine_ls_wR_factor_gt 0.1301
_refine_ls_wR_factor_ref 0.1379
_reflns_Friedel_coverage 0.000
_reflns_number_gt 4059
_reflns_number_total 5288
_reflns_threshold_expression 'I > 2\s(I)'
_cod_data_source_file asZIF-62-Zn-bim_0-24_final.cif
_cod_data_source_block ZIF-62-Zn-bim_0-24
_cod_database_code 4128651
_shelx_shelxl_version_number 2018/3
_chemical_oxdiff_formula 'Zn N4 C6 H6'
_chemical_oxdiff_usercomment 'MK15 - ZIF-62 im:bim 14:1'
_shelx_space_group_comment
;
The symmetry employed for this shelxl refinement is uniquely defined
by the following loop, which should always be used as a source of
symmetry information in preference to the above space-group names.
They are only intended as comments.
;
_reflns_odcompleteness_completeness 99.85
_reflns_odcompleteness_iscentric 1
_reflns_odcompleteness_theta 27.04
_olex2_refinement_description
;
1. Fixed Uiso
 At 1.2 times of:
  All C(H) groups
2. Restrained distances
 C23B-C22B \\sim C23A-C22A
 with sigma of 0.02
 N21-C22A \\sim N21-C22B
 with sigma of 0.02
 N22-C23A \\sim N22-C23B
 with sigma of 0.02
3. Uiso/Uaniso restraints and constraints
C22A \\sim C22B \\sim C23A \\sim C23B: within 2A with sigma of 0.01 and sigma
for terminal atoms of 0.02
4. Others
 Fixed Sof: H12(0.5) H13(0.5) C14(0.48) H14(0.48) C15(0.48) H15(0.48)
 C16(0.48) H16(0.48) C17(0.48) H17(0.48) C22A(0.5) H22A(0.5) C22B(0.5)
 H22B(0.5) C23A(0.5) H23A(0.5) C23B(0.5) H23B(0.5)
5.a Aromatic/amide H refined with riding coordinates:
 C11(H11), C12(H12), C13(H13), C14(H14), C15(H15), C16(H16), C17(H17),
 C21(H21), C22A(H22A), C22B(H22B), C23A(H23A), C23B(H23B), C31(H31), C32(H32),
 C33(H33), C41(H41), C42(H42), C43(H43)
;
_olex2_submission_special_instructions 'No special instructions were received'
_oxdiff_exptl_absorpt_empirical_details
;
Empirical correction (ABSPACK) includes:
- Absorption correction using spherical harmonics
- Frame scaling
;
_oxdiff_exptl_absorpt_empirical_full_max 1.045
_oxdiff_exptl_absorpt_empirical_full_min 0.928

loop_
_space_group_symop_operation_xyz
'x, y, z'
'-x+1/2, -y, z+1/2'
'-x, y+1/2, -z+1/2'
'x+1/2, -y+1/2, -z'
'-x, -y, -z'
'x-1/2, y, -z-1/2'
'x, -y-1/2, z-1/2'
'-x-1/2, y-1/2, z'

loop_
_atom_site_label
_atom_site_type_symbol
_atom_site_fract_x
_atom_site_fract_y
_atom_site_fract_z
_atom_site_U_iso_or_equiv
_atom_site_adp_type
_atom_site_occupancy
_atom_site_site_symmetry_order
_atom_site_calc_flag
_atom_site_refinement_flags_posn
_atom_site_refinement_flags_adp
_atom_site_refinement_flags_occupancy
_atom_site_disorder_assembly
_atom_site_disorder_group
Zn1 Zn 0.50495(3) 0.33731(3) 0.31193(3) 0.04239(14) Uani 1 1 d . . . . .
Zn2 Zn 0.20043(3) 0.13821(3) 0.40790(3) 0.04182(14) Uani 1 1 d . . . . .
N11 N 0.4402(2) 0.2377(2) 0.35314(18) 0.0424(8) Uani 1 1 d . . . . .
N12 N 0.3235(2) 0.1638(2) 0.3889(2) 0.0466(8) Uani 1 1 d . . . . .
N21 N 0.5985(2) 0.3668(2) 0.38222(19) 0.0498(9) Uani 1 1 d D . . . .
N22 N 0.6730(2) 0.3776(2) 0.48675(19) 0.0480(9) Uani 1 1 d D . . . .
N31 N 0.4205(2) 0.4328(2) 0.30542(17) 0.0429(7) Uani 1 1 d . . . . .
N32 N 0.3353(2) 0.5374(2) 0.34806(19) 0.0471(8) Uani 1 1 d . . . . .
N41 N 0.5575(2) 0.3100(2) 0.21521(18) 0.0440(8) Uani 1 1 d . . . . .
N42 N 0.6318(2) 0.2362(2) 0.13174(17) 0.0407(7) Uani 1 1 d . . . . .
C11 C 0.3540(2) 0.2362(3) 0.3605(2) 0.0385(8) Uani 1 1 d . . . . .
H11 H 0.318007 0.282797 0.346725 0.046 Uiso 1 1 calc R . . . .
C12 C 0.4673(3) 0.1609(3) 0.3815(3) 0.0558(12) Uani 1 1 d . . . . .
H12 H 0.525680 0.142528 0.385237 0.067 Uiso 0.5 1 calc R . P A 2
C13 C 0.3976(3) 0.1155(3) 0.4034(3) 0.0654(14) Uani 1 1 d . . . . .
H13 H 0.398686 0.060118 0.425111 0.078 Uiso 0.5 1 calc R . P B 2
C14 C 0.4085(8) 0.0407(6) 0.4514(6) 0.065(3) Uani 0.48 1 d . . P C 1
H14 H 0.360397 0.012738 0.473272 0.078 Uiso 0.48 1 calc R . P C 1
C15 C 0.4908(9) 0.0131(7) 0.4632(6) 0.070(3) Uani 0.48 1 d . . P C 1
H15 H 0.499347 -0.038360 0.490155 0.084 Uiso 0.48 1 calc R . P C 1
C16 C 0.5625(9) 0.0569(9) 0.4375(7) 0.083(4) Uani 0.48 1 d . . P C 1
H16 H 0.618166 0.033697 0.446905 0.100 Uiso 0.48 1 calc R . P C 1
C17 C 0.5565(8) 0.1348(7) 0.3980(6) 0.064(3) Uani 0.48 1 d . . P C 1
H17 H 0.605528 0.167230 0.383423 0.077 Uiso 0.48 1 calc R . P C 1
C21 C 0.6025(3) 0.3509(3) 0.4526(2) 0.0444(9) Uani 1 1 d . . . . .
H21 H 0.557393 0.321901 0.477929 0.053 Uiso 1 1 calc R . . . .
C22A C 0.6835(7) 0.3842(9) 0.3623(7) 0.067(3) Uani 0.5 1 d D U P D 1
H22A H 0.705537 0.391093 0.313801 0.081 Uiso 0.5 1 calc R . P D 1
C22B C 0.6609(9) 0.4289(9) 0.3755(8) 0.083(3) Uani 0.5 1 d D U P D 2
H22B H 0.670730 0.461326 0.332039 0.100 Uiso 0.5 1 calc R . P D 2
C23A C 0.7285(7) 0.3894(9) 0.4265(6) 0.068(3) Uani 0.5 1 d D U P D 1
H23A H 0.788874 0.399499 0.429959 0.082 Uiso 0.5 1 calc R . P D 1
C23B C 0.7067(9) 0.4381(10) 0.4386(7) 0.085(3) Uani 0.5 1 d D U P D 2
H23B H 0.752143 0.477589 0.447946 0.102 Uiso 0.5 1 calc R . P D 2
C31 C 0.4004(3) 0.4858(3) 0.3606(2) 0.0417(9) Uani 1 1 d . . . . .
H31 H 0.431222 0.486058 0.405836 0.050 Uiso 1 1 calc R . . . .
C32 C 0.3642(4) 0.4543(3) 0.2521(3) 0.0753(17) Uani 1 1 d . . . . .
H32 H 0.361437 0.429595 0.204328 0.090 Uiso 1 1 calc R . . . .
C33 C 0.3120(4) 0.5173(4) 0.2779(3) 0.087(2) Uani 1 1 d . . . . .
H33 H 0.266196 0.543338 0.251193 0.104 Uiso 1 1 calc R . . . .
C41 C 0.5947(3) 0.2365(3) 0.1975(2) 0.0455(9) Uani 1 1 d . . . . .
H41 H 0.594854 0.188075 0.229292 0.055 Uiso 1 1 calc R . . . .
C42 C 0.5724(5) 0.3615(3) 0.1562(3) 0.083(2) Uani 1 1 d . . . . .
H42 H 0.554827 0.419557 0.151541 0.100 Uiso 1 1 calc R . . . .
C43 C 0.6169(4) 0.3155(3) 0.1051(3) 0.0758(17) Uani 1 1 d . . . . .
H43 H 0.634618 0.335995 0.058156 0.091 Uiso 1 1 calc R . . . .

loop_
_atom_site_aniso_label
_atom_site_aniso_U_11
_atom_site_aniso_U_22
_atom_site_aniso_U_33
_atom_site_aniso_U_23
_atom_site_aniso_U_13
_atom_site_aniso_U_12
Zn1 0.0356(2) 0.0516(3) 0.0400(2) -0.0028(2) 0.00731(19) -0.0006(2)
Zn2 0.0365(2) 0.0408(3) 0.0482(3) 0.0034(2) 0.0012(2) -0.00076(19)
N11 0.0340(15) 0.0454(19) 0.0477(18) 0.0046(15) 0.0056(15) 0.0026(14)
N12 0.0400(17) 0.0444(19) 0.055(2) 0.0067(16) 0.0051(16) 0.0041(15)
N21 0.0365(18) 0.070(2) 0.0423(17) 0.0111(17) 0.0050(15) -0.0107(17)
N22 0.0340(16) 0.061(2) 0.0495(19) 0.0137(17) -0.0026(15) -0.0134(15)
N31 0.0445(18) 0.0430(18) 0.0412(17) -0.0022(14) -0.0034(15) -0.0026(15)
N32 0.0441(18) 0.0438(19) 0.053(2) -0.0016(16) -0.0108(16) 0.0004(15)
N41 0.0444(18) 0.048(2) 0.0398(16) 0.0005(15) 0.0104(15) -0.0007(15)
N42 0.0406(17) 0.0412(18) 0.0403(16) 0.0010(14) 0.0057(14) 0.0030(14)
C11 0.0325(17) 0.044(2) 0.0388(19) 0.0005(16) 0.0056(16) 0.0037(16)
C12 0.041(2) 0.052(3) 0.074(3) 0.009(2) 0.007(2) 0.017(2)
C13 0.047(3) 0.043(2) 0.106(4) 0.016(3) 0.013(3) 0.011(2)
C14 0.083(8) 0.040(5) 0.070(6) -0.011(5) -0.003(6) -0.001(5)
C15 0.091(8) 0.038(5) 0.080(7) -0.014(5) -0.025(7) 0.014(5)
C16 0.076(8) 0.100(10) 0.074(7) -0.013(7) -0.023(7) 0.034(8)
C17 0.062(6) 0.060(6) 0.070(7) -0.007(5) -0.008(5) 0.010(5)
C21 0.0357(19) 0.052(2) 0.045(2) 0.0025(18) 0.0102(17) -0.0101(17)
C22A 0.056(6) 0.096(8) 0.050(5) 0.006(5) 0.002(4) -0.042(6)
C22B 0.068(6) 0.111(8) 0.070(6) 0.029(6) -0.005(5) -0.046(6)
C23A 0.048(5) 0.101(8) 0.054(5) 0.011(6) 0.005(4) -0.041(6)
C23B 0.070(6) 0.109(8) 0.075(5) 0.021(6) -0.008(5) -0.052(6)
C31 0.043(2) 0.045(2) 0.0377(18) 0.0009(16) -0.0017(17) 0.0040(17)
C32 0.108(4) 0.061(3) 0.057(3) -0.021(2) -0.042(3) 0.026(3)
C33 0.104(5) 0.064(3) 0.092(4) -0.022(3) -0.061(4) 0.030(3)
C41 0.041(2) 0.056(3) 0.040(2) 0.0076(18) 0.0021(17) 0.0034(19)
C42 0.131(5) 0.047(3) 0.072(3) 0.017(3) 0.050(4) 0.026(3)
C43 0.119(5) 0.049(3) 0.060(3) 0.014(2) 0.047(3) 0.019(3)

loop_
_atom_type_symbol
_atom_type_description
_atom_type_scat_dispersion_real
_atom_type_scat_dispersion_imag
_atom_type_scat_source
C C 0.0033 0.0016 'International Tables Vol C Tables 4.2.6.8 and 6.1.1.4'
H H 0.0000 0.0000 'International Tables Vol C Tables 4.2.6.8 and 6.1.1.4'
N N 0.0061 0.0033 'International Tables Vol C Tables 4.2.6.8 and 6.1.1.4'
Zn Zn 0.2839 1.4301 'International Tables Vol C Tables 4.2.6.8 and 6.1.1.4'

loop_
_exptl_crystal_face_index_h
_exptl_crystal_face_index_k
_exptl_crystal_face_index_l
_exptl_crystal_face_perp_dist
15 -1 18 0.0956
-16 1 -18 0.0909
-15 -13 11 0.1033
-11 -13 16 0.1030
6 -8 23 0.1056
14 -2 19 0.0951
13 16 -9 0.0418
1 22 3 0.0532
-12 14 14 0.0592
2 -21 -6 0.1049
11 -15 -14 0.0968
-11 -12 -17 0.0977
0 -2 -25 0.1212
3 6 24 0.0946
-5 -2 -1 0.0898
5 1 2 0.0946
-4 5 -3 0.0647
-5 2 -1 0.0752
5 -5 2 0.1082
2 -5 3 0.1224
5 -4 -3 0.0925
2 -3 -5 0.0939
-1 -5 -2 0.0992

loop_
_geom_angle_atom_site_label_1
_geom_angle_atom_site_label_2
_geom_angle_atom_site_label_3
_geom_angle
_geom_angle_site_symmetry_1
_geom_angle_site_symmetry_3
N21 Zn1 N11 107.80(14) . .
N21 Zn1 N31 110.20(15) . .
N31 Zn1 N11 106.03(13) . .
N41 Zn1 N11 111.75(14) . .
N41 Zn1 N21 108.68(14) . .
N41 Zn1 N31 112.28(14) . .
N12 Zn2 N32 109.38(15) . 8_655
N12 Zn2 N42 107.15(14) . 6_556
N22 Zn2 N12 113.68(15) 4_456 .
N22 Zn2 N32 111.74(15) 4_456 8_655
N22 Zn2 N42 109.33(14) 4_456 6_556
N32 Zn2 N42 105.12(14) 8_655 6_556
C11 N11 Zn1 123.4(3) . .
C11 N11 C12 104.6(3) . .
C12 N11 Zn1 132.0(3) . .
C11 N12 Zn2 125.7(3) . .
C11 N12 C13 103.8(4) . .
C13 N12 Zn2 130.5(3) . .
C21 N21 Zn1 128.4(3) . .
C21 N21 C22A 104.3(6) . .
C21 N21 C22B 100.8(7) . .
C22A N21 Zn1 124.6(5) . .
C22B N21 Zn1 128.3(6) . .
C21 N22 Zn2 126.3(3) . 4_556
C21 N22 C23A 100.4(6) . .
C21 N22 C23B 103.3(6) . .
C23A N22 Zn2 129.9(6) . 4_556
C31 N31 Zn1 125.0(3) . .
C31 N31 C32 103.5(4) . .
C32 N31 Zn1 131.1(3) . .
C31 N32 Zn2 127.2(3) . 8_665
C31 N32 C33 103.0(4) . .
C33 N32 Zn2 128.3(3) . 8_665
C41 N41 Zn1 125.5(3) . .
C41 N41 C42 104.3(4) . .
C42 N41 Zn1 129.9(3) . .
C41 N42 Zn2 123.9(3) . 6_656
C41 N42 C43 104.3(3) . .
C43 N42 Zn2 131.7(3) . 6_656
N12 C11 N11 114.1(4) . .
N11 C12 C17 127.3(6) . .
C13 C12 N11 108.9(4) . .
C13 C12 C17 123.1(6) . .
N12 C13 C14 129.5(6) . .
C12 C13 N12 108.6(4) . .
C12 C13 C14 119.9(6) . .
C15 C14 C13 117.0(10) . .
C14 C15 C16 122.8(11) . .
C15 C16 C17 122.8(11) . .
C16 C17 C12 113.8(10) . .
N21 C21 N22 116.0(4) . .
C23A C22A N21 105.9(9) . .
C23B C22B N21 111.6(10) . .
C22A C23A N22 110.3(9) . .
C22B C23B N22 105.3(10) . .
N32 C31 N31 115.5(4) . .
N31 C32 C33 108.6(4) . .
C32 C33 N32 109.5(4) . .
N41 C41 N42 114.2(4) . .
N41 C42 C43 108.2(4) . .
N42 C43 C42 109.0(4) . .

loop_
_geom_bond_atom_site_label_1
_geom_bond_atom_site_label_2
_geom_bond_distance
_geom_bond_site_symmetry_2
Zn1 N11 1.994(3) .
Zn1 N21 1.983(4) .
Zn1 N31 1.985(3) .
Zn1 N41 1.981(3) .
Zn2 N12 1.975(3) .
Zn2 N22 1.974(3) 4_456
Zn2 N32 1.989(4) 8_655
Zn2 N42 1.995(3) 6_556
N11 C11 1.340(5) .
N11 C12 1.369(5) .
N12 C11 1.328(5) .
N12 C13 1.397(6) .
N21 C21 1.303(5) .
N21 C22A 1.391(10) .
N21 C22B 1.373(11) .
N22 C21 1.323(5) .
N22 C23A 1.402(10) .
N22 C23B 1.387(11) .
N31 C31 1.335(5) .
N31 C32 1.345(5) .
N32 C31 1.309(5) .
N32 C33 1.359(6) .
N41 C41 1.322(5) .
N41 C42 1.358(6) .
N42 C41 1.325(5) .
N42 C43 1.348(6) .
C12 C13 1.350(7) .
C12 C17 1.469(12) .
C13 C14 1.466(11) .
C14 C15 1.360(16) .
C15 C16 1.384(18) .
C16 C17 1.413(17) .
C22A C23A 1.359(12) .
C22B C23B 1.354(13) .
C32 C33 1.355(7) .
C42 C43 1.360(7) .

loop_
_exptl_oxdiff_crystal_face_indexfrac_h
_exptl_oxdiff_crystal_face_indexfrac_k
_exptl_oxdiff_crystal_face_indexfrac_l
_exptl_oxdiff_crystal_face_x
_exptl_oxdiff_crystal_face_y
_exptl_oxdiff_crystal_face_z
15.2668 -1.1104 18.2580 -0.0798 0.9905 0.1122
-15.5650 0.7976 -17.9312 0.0793 -0.9876 -0.1355
-14.5880 -13.0673 11.4232 -0.0073 -0.0072 -0.9999
-10.6441 -13.3194 16.0688 -0.0277 0.2464 -0.9688
6.2359 -7.9253 22.7252 -0.0767 0.9013 -0.4263
14.3487 -2.0191 19.1534 -0.0807 0.9958 0.0438
12.5671 16.2566 -8.8850 0.2041 0.0241 0.9787
0.7194 21.7624 3.3444 0.8342 0.0721 0.5468
-12.2147 13.6165 14.0768 0.9631 0.0764 -0.2582
1.8764 -21.3241 -5.7197 -0.9073 -0.0770 -0.4134
11.4239 -14.6814 -13.5255 -0.9776 -0.0781 0.1956
-10.9845 -12.0116 -16.9921 -0.4708 -0.8027 -0.3561
-0.0090 -2.0186 -24.9473 -0.4498 -0.7777 0.3892
3.0034 6.0164 23.9586 0.5200 0.8185 -0.1728
-4.9890 -2.0030 -1.0068 0.0140 -0.1625 -0.1884
4.9888 1.0048 2.0032 -0.0356 0.1961 0.1439
-3.9886 4.9895 -2.9918 0.2201 -0.2143 0.0652
-4.9870 1.9932 -1.0015 0.1607 -0.1719 -0.0811
4.9858 -4.9895 1.9953 -0.2556 0.2102 -0.0170
1.9935 -4.9911 2.9893 -0.1791 0.1600 -0.1262
4.9847 -3.9946 -2.9923 -0.2942 0.0514 0.0984
1.9920 -2.9996 -4.9904 -0.2262 -0.0951 0.0691
-1.0007 -4.9977 -2.0034 -0.1930 -0.0780 -0.1291

loop_
_smtbx_masks_void_nr
_smtbx_masks_void_average_x
_smtbx_masks_void_average_y
_smtbx_masks_void_average_z
_smtbx_masks_void_volume
_smtbx_masks_void_count_electrons
1 0.000 0.000 0.500 310.3 76.7
2 0.000 0.500 0.000 310.3 76.7
3 0.500 0.000 0.000 310.3 76.7
4 0.500 0.500 0.500 310.3 76.7
